data_7156462
loop_
_publ_author_name
'Liu, Qiuhua'
'Zhang, Jinjin'
'Tang, Min'
'Yang, Yan'
'Zhang, Jian'
'Zhou, Zaichun'

_publ_section_title
;
 Geometric deconstruction of core and electron activation of a \p-system
 in a series of deformed porphyrins: mimics of heme.
;
_journal_issue 41
_journal_name_full 'Organic &amp; biomolecular chemistry'
_journal_page_first 7725
_journal_page_last 7736
_journal_paper_doi 10.1039/c8ob01959b
_journal_volume 16
_journal_year 2018
_chemical_formula_moiety 'C68 H74 N4 O4, C6 H5 N O2'
_chemical_formula_sum 'C74 H79 N5 O6'
_chemical_formula_weight 1134.42
_chemical_name_systematic DL4TtPP
_chemical_properties_physical Photo-sensitive
_space_group_crystal_system triclinic
_space_group_IT_number 2
_space_group_name_Hall '-P 1'
_space_group_name_H-M_alt 'P -1'
_symmetry_space_group_name_Hall '-P 1'
_symmetry_space_group_name_H-M 'P -1'
_atom_sites_solution_hydrogens mixed
_audit_creation_date 2018-09-06
_audit_creation_method
;
Olex2 1.2
(compiled 2018.05.29 svn.r3508 for OlexSys, GUI svn.r5506)
;
_audit_update_record
;
2018-09-20 deposited with the CCDC.
2018-09-27 downloaded from the CCDC.
;
_cell_angle_alpha 114.288(13)
_cell_angle_beta 91.261(2)
_cell_angle_gamma 94.928(15)
_cell_formula_units_Z 2
_cell_length_a 14.0320(14)
_cell_length_b 16.4690(18)
_cell_length_c 16.5250(18)
_cell_measurement_reflns_used 4282
_cell_measurement_temperature 113(2)
_cell_measurement_theta_max 72.30
_cell_measurement_theta_min 27.60
_cell_volume 3461.0(7)
_computing_molecular_graphics 'Olex2 (Dolomanov et al., 2009)'
_computing_publication_material 'Olex2 (Dolomanov et al., 2009)'
_computing_structure_refinement 'ShelXL (Sheldrick, 2015)'
_diffrn_ambient_temperature 113.15
_diffrn_measured_fraction_theta_full 0.970
_diffrn_measured_fraction_theta_max 0.929
_diffrn_measurement_device_type 'Rigaku Saturn944 CCD'
_diffrn_measurement_method \w
_diffrn_radiation_type CuK\a
_diffrn_radiation_wavelength 1.54187
_diffrn_reflns_av_R_equivalents 0.0742
_diffrn_reflns_av_unetI/netI 0.0649
_diffrn_reflns_Laue_measured_fraction_full 0.970
_diffrn_reflns_Laue_measured_fraction_max 0.929
_diffrn_reflns_limit_h_max 16
_diffrn_reflns_limit_h_min -17
_diffrn_reflns_limit_k_max 19
_diffrn_reflns_limit_k_min -20
_diffrn_reflns_limit_l_max 20
_diffrn_reflns_limit_l_min -20
_diffrn_reflns_number 38669
_diffrn_reflns_point_group_measured_fraction_full 0.970
_diffrn_reflns_point_group_measured_fraction_max 0.929
_diffrn_reflns_theta_full 67.750
_diffrn_reflns_theta_max 72.959
_diffrn_reflns_theta_min 2.940
_exptl_absorpt_coefficient_mu 0.543
_exptl_absorpt_correction_T_max 0.9086
_exptl_absorpt_correction_T_min 0.8899
_exptl_absorpt_correction_type multi-scan
_exptl_crystal_colour purple
_exptl_crystal_density_diffrn 1.089
_exptl_crystal_description prism
_exptl_crystal_F_000 1212
_exptl_crystal_preparation Luminescent
_exptl_crystal_recrystallization_method 'Re-crystallisation from solvent: chloroform, methanol'
_exptl_crystal_size_max 0.22
_exptl_crystal_size_mid 0.2
_exptl_crystal_size_min 0.18
_platon_squeeze_details
;
;
_refine_diff_density_max 0.410
_refine_diff_density_min -0.405
_refine_diff_density_rms 0.122
_refine_ls_extinction_coef 0.0118(6)
_refine_ls_extinction_expression Fc^*^=kFc[1+0.001xFc^2^\l^3^/sin(2\q)]^-1/4^
_refine_ls_extinction_method 'SHELXL-2014/7 (Sheldrick 2014'
_refine_ls_goodness_of_fit_ref 1.089
_refine_ls_hydrogen_treatment mixed
_refine_ls_matrix_type full
_refine_ls_number_parameters 782
_refine_ls_number_reflns 12857
_refine_ls_number_restraints 0
_refine_ls_restrained_S_all 1.089
_refine_ls_R_factor_all 0.0766
_refine_ls_R_factor_gt 0.0699
_refine_ls_shift/su_max 0.001
_refine_ls_shift/su_mean 0.000
_refine_ls_structure_factor_coef Fsqd
_refine_ls_weighting_details 'w=1/[\s^2^(Fo^2^)+(0.1401P)^2^] where P=(Fo^2^+2Fc^2^)/3'
_refine_ls_weighting_scheme calc
_refine_ls_wR_factor_gt 0.1908
_refine_ls_wR_factor_ref 0.2047
_reflns_Friedel_coverage 0.000
_reflns_number_gt 10289
_reflns_number_total 12857
_reflns_threshold_expression 'I > 2\s(I)'
_cod_data_source_file c8ob01959b2.cif
_cod_data_source_block DL4TtPP
_cod_depositor_comments 'Adding full bibliography for 7156452--7156463.cif.'
_cod_database_code 7156462
_shelx_shelxl_version_number 2014/7
_shelx_space_group_comment
;
The symmetry employed for this shelxl refinement is uniquely defined
by the following loop, which should always be used as a source of
symmetry information in preference to the above space-group names.
They are only intended as comments.
;
_shelx_estimated_absorpt_t_max 0.909
_shelx_estimated_absorpt_t_min 0.890
_olex2_refinement_description
;
1. Fixed Uiso
 At 1.2 times of:
  All C(H) groups, All C(H,H) groups
 At 1.5 times of:
  All C(H,H,H) groups, All N(H) groups
2. Others
 Fixed Sof: H1(0.5) H2(0.5) H3(0.5) H4(0.5)
3.a Secondary CH2 refined with riding coordinates:
 C31(H31A,H31B), C32(H32A,H32B), C33(H33A,H33B), C34(H34A,H34B), C55(H55A,
 H55B), C56(H56A,H56B), C57(H57A,H57B), C58(H58A,H58B)
3.b Aromatic/amide H refined with riding coordinates:
 N1(H1), N3(H3), N4(H4), C2(H2A), C3(H3A), C7(H7), C8(H8), C12(H12), C13(H13),
 C17(H17), C18(H18), C23(H23), C25(H25), C26(H26), C37(H37), C39(H39), C40(H40),
  C47(H47), C49(H49), C50(H50), C61(H61), C63(H63), C64(H64), C70(H70),
 C71(H71), C72(H72), C73(H73), C74(H74)
3.c Idealised Me refined as rotating group:
 C28(H28A,H28B,H28C), C29(H29A,H29B,H29C), C30(H30A,H30B,H30C), C42(H42A,H42B,
 H42C), C43(H43A,H43B,H43C), C44(H44A,H44B,H44C), C52(H52A,H52B,H52C), C53(H53A,
 H53B,H53C), C54(H54A,H54B,H54C), C66(H66A,H66B,H66C), C67(H67A,H67B,H67C),
 C68(H68A,H68B,H68C)
;
_olex2_submission_special_instructions 'No special instructions were received'

loop_
_space_group_symop_operation_xyz
'x, y, z'
'-x, -y, -z'

loop_
_atom_site_label
_atom_site_type_symbol
_atom_site_fract_x
_atom_site_fract_y
_atom_site_fract_z
_atom_site_U_iso_or_equiv
_atom_site_adp_type
_atom_site_occupancy
_atom_site_site_symmetry_order
_atom_site_calc_flag
_atom_site_refinement_flags_posn
_atom_site_refinement_flags_occupancy
O1 O 0.85472(8) 0.00674(8) 0.31891(7) 0.0263(3) Uani 1 1 d . .
O2 O 0.85071(9) 0.09734(9) 0.71806(8) 0.0330(3) Uani 1 1 d . .
O3 O 0.90854(9) 0.55792(9) 0.62122(8) 0.0297(3) Uani 1 1 d . .
O4 O 1.29186(8) 0.39385(8) 0.59037(8) 0.0287(3) Uani 1 1 d . .
O5 O 0.61646(17) 0.76703(16) 0.11038(15) 0.0803(6) Uani 1 1 d . .
O6 O 0.4961(2) 0.82403(18) 0.08081(14) 0.1001(9) Uani 1 1 d . .
N1 N 1.02323(9) 0.21030(9) 0.44812(9) 0.0237(3) Uani 1 1 d . .
H1 H 0.9973 0.2360 0.4994 0.035 Uiso 0.5 1 calc R P
N2 N 0.86362(10) 0.29534(10) 0.50251(9) 0.0258(3) Uani 1 1 d . .
H2 H 0.920(3) 0.283(3) 0.533(3) 0.039 Uiso 0.5 1 d R P
N3 N 0.90497(10) 0.31328(10) 0.67550(10) 0.0267(3) Uani 1 1 d . .
H3 H 0.9306 0.2888 0.6239 0.040 Uiso 0.5 1 calc R P
N4 N 1.07198(10) 0.24077(9) 0.62365(9) 0.0237(3) Uani 1 1 d . .
H4 H 1.0227 0.2525 0.5979 0.036 Uiso 0.5 1 calc R P
N5 N 0.53693(19) 0.79025(15) 0.12355(14) 0.0597(6) Uani 1 1 d . .
C1 C 1.11784(11) 0.19900(11) 0.43700(11) 0.0229(3) Uani 1 1 d . .
C2 C 1.13098(11) 0.15499(11) 0.34274(10) 0.0237(3) Uani 1 1 d . .
H2A H 1.1902 0.1417 0.3159 0.028 Uiso 1 1 calc R .
C3 C 1.04259(12) 0.13621(11) 0.29983(10) 0.0245(3) Uani 1 1 d . .
H3A H 1.0279 0.1036 0.2377 0.029 Uiso 1 1 calc R .
C4 C 0.97554(11) 0.17507(11) 0.36643(10) 0.0232(3) Uani 1 1 d . .
C5 C 0.88050(11) 0.18809(11) 0.35018(10) 0.0230(3) Uani 1 1 d . .
C6 C 0.83371(11) 0.25606(11) 0.41403(11) 0.0242(3) Uani 1 1 d . .
C7 C 0.75474(12) 0.30085(12) 0.40062(11) 0.0258(4) Uani 1 1 d . .
H7 H 0.7182 0.2856 0.3464 0.031 Uiso 1 1 calc R .
C8 C 0.74250(12) 0.36906(12) 0.48033(11) 0.0256(3) Uani 1 1 d . .
H8 H 0.6985 0.4126 0.4913 0.031 Uiso 1 1 calc R .
C9 C 0.80890(12) 0.36301(11) 0.54515(11) 0.0242(3) Uani 1 1 d . .
C10 C 0.80719(12) 0.40957(12) 0.63797(11) 0.0256(4) Uani 1 1 d . .
C11 C 0.84421(12) 0.37846(12) 0.69823(11) 0.0264(4) Uani 1 1 d . .
C12 C 0.81963(13) 0.40054(13) 0.78837(11) 0.0324(4) Uani 1 1 d . .
H12 H 0.7813 0.4461 0.8222 0.039 Uiso 1 1 calc R .
C13 C 0.86139(13) 0.34415(13) 0.81623(12) 0.0322(4) Uani 1 1 d . .
H13 H 0.8537 0.3398 0.8713 0.039 Uiso 1 1 calc R .
C14 C 0.91932(12) 0.29249(12) 0.74651(11) 0.0265(4) Uani 1 1 d . .
C15 C 0.99277(12) 0.24222(11) 0.75432(10) 0.0248(3) Uani 1 1 d . .
C16 C 1.07177(12) 0.22906(11) 0.70104(11) 0.0242(3) Uani 1 1 d . .
C17 C 1.16575(12) 0.20991(12) 0.72021(11) 0.0274(4) Uani 1 1 d . .
H17 H 1.1846 0.1958 0.7681 0.033 Uiso 1 1 calc R .
C18 C 1.22232(12) 0.21579(12) 0.65660(11) 0.0265(4) Uani 1 1 d . .
H18 H 1.2893 0.2108 0.6542 0.032 Uiso 1 1 calc R .
C19 C 1.16177(11) 0.23102(11) 0.59325(10) 0.0225(3) Uani 1 1 d . .
C20 C 1.18631(11) 0.22050(11) 0.50811(10) 0.0217(3) Uani 1 1 d . .
C21 C 0.81250(12) 0.03292(12) 0.25766(10) 0.0252(4) Uani 1 1 d . .
C22 C 0.82713(11) 0.12182(11) 0.26728(10) 0.0238(3) Uani 1 1 d . .
C23 C 0.78532(11) 0.14421(12) 0.20242(11) 0.0254(3) Uani 1 1 d . .
H23 H 0.7972 0.2038 0.2074 0.030 Uiso 1 1 calc R .
C24 C 0.72688(11) 0.08176(12) 0.13081(10) 0.0268(4) Uani 1 1 d . .
C25 C 0.71228(12) -0.00597(12) 0.12414(11) 0.0281(4) Uani 1 1 d . .
H25 H 0.6721 -0.0496 0.0763 0.034 Uiso 1 1 calc R .
C26 C 0.75547(12) -0.03051(12) 0.18628(11) 0.0289(4) Uani 1 1 d . .
H26 H 0.7459 -0.0907 0.1798 0.035 Uiso 1 1 calc R .
C27 C 0.67369(12) 0.10776(13) 0.06404(11) 0.0296(4) Uani 1 1 d . .
C28 C 0.68299(14) 0.03849(15) -0.03127(12) 0.0385(5) Uani 1 1 d . .
H28A H 0.7510 0.0343 -0.0430 0.058 Uiso 1 1 calc GR .
H28B H 0.6513 0.0570 -0.0734 0.058 Uiso 1 1 calc GR .
H28C H 0.6527 -0.0201 -0.0382 0.058 Uiso 1 1 calc GR .
C29 C 0.71151(15) 0.20002(15) 0.06997(14) 0.0421(5) Uani 1 1 d . .
H29A H 0.7802 0.2013 0.0604 0.063 Uiso 1 1 calc GR .
H29B H 0.7012 0.2458 0.1290 0.063 Uiso 1 1 calc GR .
H29C H 0.6774 0.2121 0.0244 0.063 Uiso 1 1 calc GR .
C30 C 0.56710(13) 0.10796(15) 0.08442(12) 0.0356(4) Uani 1 1 d . .
H30A H 0.5305 0.1205 0.0404 0.053 Uiso 1 1 calc GR .
H30B H 0.5602 0.1542 0.1441 0.053 Uiso 1 1 calc GR .
H30C H 0.5428 0.0493 0.0817 0.053 Uiso 1 1 calc GR .
C31 C 0.80527(12) 0.02919(12) 0.40015(11) 0.0263(4) Uani 1 1 d . .
H31A H 0.7467 -0.0128 0.3892 0.032 Uiso 1 1 calc R .
H31B H 0.7861 0.0907 0.4207 0.032 Uiso 1 1 calc R .
C32 C 0.87183(12) 0.02306(12) 0.47066(10) 0.0261(4) Uani 1 1 d . .
H32A H 0.9348 0.0565 0.4735 0.031 Uiso 1 1 calc R .
H32B H 0.8820 -0.0404 0.4544 0.031 Uiso 1 1 calc R .
C33 C 0.82955(13) 0.06170(13) 0.56197(11) 0.0299(4) Uani 1 1 d . .
H33A H 0.8217 0.1257 0.5790 0.036 Uiso 1 1 calc R .
H33B H 0.7653 0.0298 0.5582 0.036 Uiso 1 1 calc R .
C34 C 0.89248(13) 0.05314(12) 0.63298(11) 0.0287(4) Uani 1 1 d . .
H34A H 0.8962 -0.0108 0.6196 0.034 Uiso 1 1 calc R .
H34B H 0.9581 0.0816 0.6350 0.034 Uiso 1 1 calc R .
C35 C 0.91195(13) 0.12514(12) 0.79351(11) 0.0285(4) Uani 1 1 d . .
C36 C 0.98203(12) 0.19840(12) 0.81725(11) 0.0267(4) Uani 1 1 d . .
C37 C 1.03808(13) 0.22625(13) 0.89697(11) 0.0297(4) Uani 1 1 d . .
H37 H 1.0863 0.2752 0.9123 0.036 Uiso 1 1 calc R .
C38 C 1.02516(13) 0.18393(13) 0.95491(11) 0.0318(4) Uani 1 1 d . .
C39 C 0.95423(15) 0.11118(13) 0.92922(12) 0.0359(4) Uani 1 1 d . .
H39 H 0.9439 0.0812 0.9671 0.043 Uiso 1 1 calc R .
C40 C 0.89896(15) 0.08185(13) 0.85028(12) 0.0365(4) Uani 1 1 d . .
H40 H 0.8518 0.0320 0.8345 0.044 Uiso 1 1 calc R .
C41 C 1.08324(14) 0.21712(15) 1.04482(12) 0.0377(5) Uani 1 1 d . .
C42 C 1.1321(3) 0.1389(2) 1.04975(17) 0.0881(12) Uani 1 1 d . .
H42A H 1.1667 0.1590 1.1079 0.132 Uiso 1 1 calc GR .
H42B H 1.1772 0.1185 1.0028 0.132 Uiso 1 1 calc GR .
H42C H 1.0833 0.0894 1.0417 0.132 Uiso 1 1 calc GR .
C43 C 1.1563(3) 0.2964(3) 1.0600(2) 0.1053(16) Uani 1 1 d . .
H43A H 1.1242 0.3436 1.0524 0.158 Uiso 1 1 calc GR .
H43B H 1.2056 0.2772 1.0168 0.158 Uiso 1 1 calc GR .
H43C H 1.1862 0.3195 1.1204 0.158 Uiso 1 1 calc GR .
C44 C 1.01570(17) 0.24663(18) 1.11963(14) 0.0520(6) Uani 1 1 d . .
H44A H 0.9850 0.2980 1.1201 0.078 Uiso 1 1 calc GR .
H44B H 1.0519 0.2637 1.1766 0.078 Uiso 1 1 calc GR .
H44C H 0.9665 0.1972 1.1106 0.078 Uiso 1 1 calc GR .
C45 C 0.82255(12) 0.56879(12) 0.66230(11) 0.0260(4) Uani 1 1 d . .
C46 C 0.76742(12) 0.49798(11) 0.67090(10) 0.0252(4) Uani 1 1 d . .
C47 C 0.67749(12) 0.51172(12) 0.70614(11) 0.0277(4) Uani 1 1 d . .
H47 H 0.6414 0.4639 0.7134 0.033 Uiso 1 1 calc R .
C48 C 0.63909(12) 0.59313(12) 0.73094(11) 0.0293(4) Uani 1 1 d . .
C49 C 0.69481(13) 0.66233(13) 0.71992(11) 0.0309(4) Uani 1 1 d . .
H49 H 0.6703 0.7185 0.7357 0.037 Uiso 1 1 calc R .
C50 C 0.78486(13) 0.65060(13) 0.68650(12) 0.0307(4) Uani 1 1 d . .
H50 H 0.8212 0.6987 0.6800 0.037 Uiso 1 1 calc R .
C51 C 0.54059(14) 0.60885(14) 0.77008(12) 0.0354(4) Uani 1 1 d . .
C52 C 0.48804(15) 0.52461(16) 0.77227(15) 0.0434(5) Uani 1 1 d . .
H52A H 0.5270 0.5034 0.8081 0.065 Uiso 1 1 calc GR .
H52B H 0.4771 0.4779 0.7115 0.065 Uiso 1 1 calc GR .
H52C H 0.4263 0.5386 0.7986 0.065 Uiso 1 1 calc GR .
C53 C 0.47669(16) 0.64043(17) 0.71374(15) 0.0469(5) Uani 1 1 d . .
H53A H 0.4157 0.6549 0.7415 0.070 Uiso 1 1 calc GR .
H53B H 0.4644 0.5926 0.6537 0.070 Uiso 1 1 calc GR .
H53C H 0.5094 0.6938 0.7103 0.070 Uiso 1 1 calc GR .
C54 C 0.55454(16) 0.68141(15) 0.86596(13) 0.0433(5) Uani 1 1 d . .
H54A H 0.5953 0.6615 0.9016 0.065 Uiso 1 1 calc GR .
H54B H 0.4921 0.6919 0.8917 0.065 Uiso 1 1 calc GR .
H54C H 0.5851 0.7371 0.8657 0.065 Uiso 1 1 calc GR .
C55 C 0.99209(12) 0.54462(13) 0.66594(12) 0.0300(4) Uani 1 1 d . .
H55A H 0.9727 0.5088 0.6996 0.036 Uiso 1 1 calc R .
H55B H 1.0245 0.6031 0.7082 0.036 Uiso 1 1 calc R .
C56 C 1.05897(12) 0.49594(12) 0.59561(12) 0.0292(4) Uani 1 1 d . .
H56A H 1.0781 0.5335 0.5637 0.035 Uiso 1 1 calc R .
H56B H 1.0236 0.4397 0.5519 0.035 Uiso 1 1 calc R .
C57 C 1.14980(12) 0.47293(12) 0.63142(11) 0.0299(4) Uani 1 1 d . .
H57A H 1.1867 0.5287 0.6743 0.036 Uiso 1 1 calc R .
H57B H 1.1317 0.4350 0.6633 0.036 Uiso 1 1 calc R .
C58 C 1.21200(12) 0.42355(12) 0.55596(11) 0.0274(4) Uani 1 1 d . .
H58A H 1.1734 0.3712 0.5097 0.033 Uiso 1 1 calc R .
H58B H 1.2365 0.4638 0.5284 0.033 Uiso 1 1 calc R .
C59 C 1.33528(11) 0.32317(11) 0.53050(10) 0.0239(3) Uani 1 1 d . .
C60 C 1.28896(11) 0.23521(11) 0.49274(10) 0.0229(3) Uani 1 1 d . .
C61 C 1.33903(11) 0.16512(11) 0.43858(10) 0.0238(3) Uani 1 1 d . .
H61 H 1.3072 0.1061 0.4136 0.029 Uiso 1 1 calc R .
C62 C 1.43458(11) 0.17845(12) 0.41951(10) 0.0248(3) Uani 1 1 d . .
C63 C 1.47822(12) 0.26700(12) 0.45730(11) 0.0267(4) Uani 1 1 d . .
H63 H 1.5426 0.2789 0.4454 0.032 Uiso 1 1 calc R .
C64 C 1.42980(12) 0.33726(12) 0.51143(11) 0.0281(4) Uani 1 1 d . .
H64 H 1.4617 0.3963 0.5361 0.034 Uiso 1 1 calc R .
C65 C 1.48377(12) 0.09782(12) 0.35944(11) 0.0287(4) Uani 1 1 d . .
C66 C 1.42443(14) 0.04927(14) 0.26969(12) 0.0372(4) Uani 1 1 d . .
H66A H 1.4149 0.0919 0.2436 0.056 Uiso 1 1 calc GR .
H66B H 1.3620 0.0244 0.2795 0.056 Uiso 1 1 calc GR .
H66C H 1.4587 0.0007 0.2291 0.056 Uiso 1 1 calc GR .
C67 C 1.49060(14) 0.03273(14) 0.40436(14) 0.0374(4) Uani 1 1 d . .
H67A H 1.5227 -0.0188 0.3660 0.056 Uiso 1 1 calc GR .
H67B H 1.4260 0.0121 0.4140 0.056 Uiso 1 1 calc GR .
H67C H 1.5275 0.0636 0.4617 0.056 Uiso 1 1 calc GR .
C68 C 1.58480(13) 0.12517(14) 0.34042(13) 0.0370(4) Uani 1 1 d . .
H68A H 1.5817 0.1680 0.3135 0.055 Uiso 1 1 calc GR .
H68B H 1.6126 0.0720 0.2994 0.055 Uiso 1 1 calc GR .
H68C H 1.6248 0.1530 0.3962 0.055 Uiso 1 1 calc GR .
C69 C 0.48575(15) 0.77691(14) 0.19572(13) 0.0405(5) Uani 1 1 d . .
C70 C 0.39470(17) 0.80320(15) 0.21052(16) 0.0509(6) Uani 1 1 d . .
H70 H 0.3644 0.8266 0.1740 0.061 Uiso 1 1 calc R .
C71 C 0.34887(19) 0.79441(19) 0.2803(2) 0.0645(7) Uani 1 1 d . .
H71 H 0.2861 0.8120 0.2923 0.077 Uiso 1 1 calc R .
C72 C 0.3945(3) 0.7600(2) 0.3325(2) 0.0709(8) Uani 1 1 d . .
H72 H 0.3630 0.7542 0.3805 0.085 Uiso 1 1 calc R .
C73 C 0.4853(2) 0.7340(2) 0.31514(19) 0.0650(7) Uani 1 1 d . .
H73 H 0.5163 0.7106 0.3514 0.078 Uiso 1 1 calc R .
C74 C 0.53102(17) 0.74167(16) 0.24616(16) 0.0491(6) Uani 1 1 d . .
H74 H 0.5932 0.7229 0.2334 0.059 Uiso 1 1 calc R .

loop_
_atom_site_aniso_label
_atom_site_aniso_U_11
_atom_site_aniso_U_22
_atom_site_aniso_U_33
_atom_site_aniso_U_23
_atom_site_aniso_U_13
_atom_site_aniso_U_12
O1 0.0276(6) 0.0268(7) 0.0247(5) 0.0099(5) 0.0046(4) 0.0067(5)
O2 0.0339(7) 0.0386(8) 0.0244(6) 0.0114(5) 0.0084(5) -0.0015(6)
O3 0.0268(6) 0.0326(7) 0.0321(6) 0.0148(5) 0.0097(5) 0.0068(5)
O4 0.0239(6) 0.0254(7) 0.0298(6) 0.0040(5) 0.0035(4) 0.0036(5)
O5 0.0713(14) 0.0740(15) 0.0744(13) 0.0126(11) 0.0210(10) -0.0130(11)
O6 0.162(3) 0.0998(19) 0.0535(12) 0.0468(13) -0.0010(14) 0.0153(17)
N1 0.0197(7) 0.0230(8) 0.0270(7) 0.0094(6) 0.0026(5) 0.0002(5)
N2 0.0242(7) 0.0235(8) 0.0261(7) 0.0067(6) 0.0055(5) 0.0021(6)
N3 0.0275(7) 0.0233(8) 0.0305(7) 0.0121(6) 0.0042(5) 0.0039(6)
N4 0.0239(7) 0.0218(8) 0.0246(6) 0.0087(5) 0.0072(5) 0.0013(6)
N5 0.0744(16) 0.0477(13) 0.0432(10) 0.0081(9) 0.0009(10) -0.0092(11)
C1 0.0212(8) 0.0198(9) 0.0284(8) 0.0111(7) 0.0045(6) -0.0005(6)
C2 0.0231(8) 0.0209(9) 0.0260(8) 0.0081(7) 0.0079(6) 0.0035(6)
C3 0.0280(8) 0.0202(9) 0.0225(7) 0.0057(6) 0.0059(6) 0.0034(7)
C4 0.0210(8) 0.0222(9) 0.0252(7) 0.0088(6) 0.0042(6) -0.0002(6)
C5 0.0219(8) 0.0228(9) 0.0237(7) 0.0093(7) 0.0030(6) 0.0001(6)
C6 0.0214(8) 0.0229(9) 0.0271(8) 0.0096(7) 0.0037(6) -0.0015(6)
C7 0.0215(8) 0.0244(9) 0.0297(8) 0.0098(7) 0.0016(6) 0.0003(7)
C8 0.0216(8) 0.0217(9) 0.0341(8) 0.0117(7) 0.0055(6) 0.0031(6)
C9 0.0239(8) 0.0185(9) 0.0282(8) 0.0079(7) 0.0057(6) -0.0001(6)
C10 0.0234(8) 0.0235(9) 0.0292(8) 0.0096(7) 0.0078(6) 0.0041(7)
C11 0.0251(8) 0.0234(9) 0.0302(8) 0.0102(7) 0.0067(6) 0.0033(7)
C12 0.0343(10) 0.0335(11) 0.0293(8) 0.0104(8) 0.0126(7) 0.0138(8)
C13 0.0335(9) 0.0366(11) 0.0288(8) 0.0148(8) 0.0108(7) 0.0078(8)
C14 0.0263(8) 0.0259(9) 0.0282(8) 0.0120(7) 0.0070(6) 0.0025(7)
C15 0.0274(8) 0.0238(9) 0.0237(7) 0.0103(7) 0.0055(6) 0.0021(7)
C16 0.0266(8) 0.0189(9) 0.0270(7) 0.0093(6) 0.0046(6) 0.0013(7)
C17 0.0273(9) 0.0289(10) 0.0266(8) 0.0117(7) 0.0027(6) 0.0048(7)
C18 0.0212(8) 0.0271(10) 0.0286(8) 0.0090(7) 0.0011(6) 0.0017(7)
C19 0.0214(8) 0.0183(8) 0.0262(7) 0.0078(6) 0.0043(6) 0.0000(6)
C20 0.0198(8) 0.0177(8) 0.0258(7) 0.0072(6) 0.0060(6) 0.0012(6)
C21 0.0224(8) 0.0286(10) 0.0246(7) 0.0103(7) 0.0049(6) 0.0048(7)
C22 0.0194(7) 0.0252(9) 0.0239(7) 0.0071(7) 0.0043(6) 0.0025(7)
C23 0.0214(8) 0.0278(9) 0.0272(8) 0.0116(7) 0.0047(6) 0.0021(7)
C24 0.0217(8) 0.0335(10) 0.0232(7) 0.0094(7) 0.0049(6) 0.0046(7)
C25 0.0258(8) 0.0285(10) 0.0234(7) 0.0044(7) 0.0009(6) 0.0021(7)
C26 0.0278(9) 0.0257(10) 0.0303(8) 0.0088(7) 0.0029(6) 0.0017(7)
C27 0.0263(9) 0.0367(11) 0.0254(8) 0.0123(7) 0.0019(6) 0.0044(7)
C28 0.0364(10) 0.0519(13) 0.0245(8) 0.0123(8) 0.0036(7) 0.0085(9)
C29 0.0406(11) 0.0488(13) 0.0445(11) 0.0287(10) -0.0062(8) -0.0018(9)
C30 0.0285(9) 0.0446(12) 0.0347(9) 0.0165(8) 0.0033(7) 0.0085(8)
C31 0.0249(8) 0.0275(10) 0.0254(8) 0.0097(7) 0.0068(6) 0.0025(7)
C32 0.0272(8) 0.0243(9) 0.0246(8) 0.0081(7) 0.0044(6) 0.0014(7)
C33 0.0321(9) 0.0296(10) 0.0264(8) 0.0100(7) 0.0078(6) 0.0018(7)
C34 0.0359(9) 0.0241(9) 0.0239(8) 0.0083(7) 0.0080(6) -0.0010(7)
C35 0.0348(9) 0.0278(10) 0.0231(7) 0.0101(7) 0.0098(6) 0.0048(7)
C36 0.0294(9) 0.0278(10) 0.0265(8) 0.0134(7) 0.0096(6) 0.0077(7)
C37 0.0311(9) 0.0331(10) 0.0265(8) 0.0134(7) 0.0072(6) 0.0050(8)
C38 0.0358(10) 0.0370(11) 0.0273(8) 0.0159(8) 0.0124(7) 0.0122(8)
C39 0.0537(12) 0.0316(11) 0.0275(8) 0.0160(8) 0.0136(8) 0.0087(9)
C40 0.0505(11) 0.0304(11) 0.0305(9) 0.0149(8) 0.0130(8) -0.0004(9)
C41 0.0365(10) 0.0524(13) 0.0293(9) 0.0201(9) 0.0080(7) 0.0128(9)
C42 0.116(3) 0.112(3) 0.0383(12) 0.0201(14) 0.0070(14) 0.083(2)
C43 0.080(2) 0.177(4) 0.078(2) 0.091(3) -0.0472(17) -0.072(2)
C44 0.0485(13) 0.0626(16) 0.0303(10) 0.0032(10) 0.0054(8) 0.0126(11)
C45 0.0254(8) 0.0271(9) 0.0251(7) 0.0097(7) 0.0057(6) 0.0054(7)
C46 0.0281(8) 0.0221(9) 0.0239(7) 0.0070(7) 0.0059(6) 0.0064(7)
C47 0.0274(9) 0.0267(10) 0.0290(8) 0.0108(7) 0.0068(6) 0.0055(7)
C48 0.0276(9) 0.0322(10) 0.0275(8) 0.0103(7) 0.0067(6) 0.0096(7)
C49 0.0362(10) 0.0252(10) 0.0306(8) 0.0091(7) 0.0079(7) 0.0110(8)
C50 0.0365(10) 0.0246(10) 0.0310(8) 0.0109(7) 0.0070(7) 0.0049(8)
C51 0.0308(9) 0.0394(11) 0.0362(9) 0.0137(8) 0.0096(7) 0.0131(8)
C52 0.0335(10) 0.0471(13) 0.0502(11) 0.0185(10) 0.0172(8) 0.0115(9)
C53 0.0377(11) 0.0629(15) 0.0465(11) 0.0256(11) 0.0099(8) 0.0228(10)
C54 0.0442(11) 0.0452(13) 0.0347(10) 0.0078(9) 0.0163(8) 0.0167(10)
C55 0.0270(9) 0.0290(10) 0.0322(8) 0.0107(7) 0.0044(7) 0.0033(7)
C56 0.0268(9) 0.0252(10) 0.0317(8) 0.0078(7) 0.0050(6) 0.0030(7)
C57 0.0281(9) 0.0264(10) 0.0313(8) 0.0077(7) 0.0058(7) 0.0036(7)
C58 0.0260(8) 0.0232(9) 0.0324(8) 0.0104(7) 0.0066(6) 0.0037(7)
C59 0.0213(8) 0.0223(9) 0.0255(7) 0.0072(6) 0.0023(6) 0.0018(7)
C60 0.0189(8) 0.0250(9) 0.0251(7) 0.0110(7) 0.0033(6) -0.0003(6)
C61 0.0206(8) 0.0209(9) 0.0268(7) 0.0072(7) 0.0030(6) -0.0005(6)
C62 0.0205(8) 0.0292(10) 0.0267(7) 0.0137(7) 0.0054(6) 0.0016(7)
C63 0.0194(8) 0.0295(10) 0.0301(8) 0.0118(7) 0.0057(6) -0.0018(7)
C64 0.0220(8) 0.0274(10) 0.0323(8) 0.0112(7) 0.0023(6) -0.0038(7)
C65 0.0236(8) 0.0298(10) 0.0309(8) 0.0104(7) 0.0068(6) 0.0026(7)
C66 0.0331(10) 0.0379(12) 0.0307(9) 0.0039(8) 0.0058(7) 0.0057(8)
C67 0.0359(10) 0.0344(11) 0.0464(10) 0.0193(9) 0.0112(8) 0.0111(8)
C68 0.0272(9) 0.0380(11) 0.0417(10) 0.0113(8) 0.0144(7) 0.0064(8)
C69 0.0435(11) 0.0340(12) 0.0378(10) 0.0113(8) -0.0105(8) -0.0058(9)
C70 0.0489(13) 0.0352(13) 0.0561(13) 0.0069(10) -0.0169(10) 0.0064(10)
C71 0.0410(13) 0.0506(16) 0.0751(17) 0.0006(13) 0.0061(12) -0.0038(11)
C72 0.087(2) 0.0537(17) 0.0606(16) 0.0164(13) 0.0148(14) -0.0186(15)
C73 0.087(2) 0.0602(17) 0.0555(14) 0.0326(13) -0.0059(13) 0.0036(15)
C74 0.0469(13) 0.0450(14) 0.0510(12) 0.0161(10) -0.0112(10) 0.0058(10)

loop_
_atom_type_symbol
_atom_type_description
_atom_type_scat_dispersion_real
_atom_type_scat_dispersion_imag
_atom_type_scat_source
C C 0.0181 0.0091 'International Tables Vol C Tables 4.2.6.8 and 6.1.1.4'
H H 0.0000 0.0000 'International Tables Vol C Tables 4.2.6.8 and 6.1.1.4'
N N 0.0311 0.0180 'International Tables Vol C Tables 4.2.6.8 and 6.1.1.4'
O O 0.0492 0.0322 'International Tables Vol C Tables 4.2.6.8 and 6.1.1.4'

loop_
_geom_angle_atom_site_label_1
_geom_angle_atom_site_label_2
_geom_angle_atom_site_label_3
_geom_angle
C21 O1 C31 114.19(11)
C35 O2 C34 116.62(13)
C45 O3 C55 119.26(12)
C59 O4 C58 117.20(12)
C1 N1 H1 125.8
C1 N1 C4 108.45(13)
C4 N1 H1 125.8
C6 N2 H2 128(3)
C9 N2 H2 123(3)
C9 N2 C6 108.48(13)
C11 N3 H3 125.8
C11 N3 C14 108.36(14)
C14 N3 H3 125.8
C16 N4 H4 125.9
C19 N4 H4 125.9
C19 N4 C16 108.25(13)
O5 N5 O6 123.6(3)
O5 N5 C69 118.1(2)
O6 N5 C69 118.3(3)
N1 C1 C2 108.45(13)
N1 C1 C20 123.41(14)
C20 C1 C2 127.91(14)
C1 C2 H2A 126.5
C3 C2 C1 107.10(14)
C3 C2 H2A 126.5
C2 C3 H3A 126.5
C2 C3 C4 107.01(14)
C4 C3 H3A 126.5
N1 C4 C3 108.76(13)
N1 C4 C5 124.60(14)
C5 C4 C3 125.88(14)
C4 C5 C6 121.36(15)
C4 C5 C22 117.84(14)
C6 C5 C22 120.49(14)
N2 C6 C5 122.75(14)
N2 C6 C7 108.36(14)
C5 C6 C7 128.74(15)
C6 C7 H7 126.4
C8 C7 C6 107.13(14)
C8 C7 H7 126.4
C7 C8 H8 126.4
C7 C8 C9 107.28(14)
C9 C8 H8 126.4
N2 C9 C8 108.56(14)
N2 C9 C10 125.34(15)
C10 C9 C8 125.41(15)
C9 C10 C46 116.39(14)
C11 C10 C9 123.16(15)
C11 C10 C46 120.39(14)
N3 C11 C10 123.31(15)
N3 C11 C12 108.41(14)
C10 C11 C12 128.00(15)
C11 C12 H12 126.3
C13 C12 C11 107.37(15)
C13 C12 H12 126.3
C12 C13 H13 126.5
C12 C13 C14 106.99(15)
C14 C13 H13 126.5
N3 C14 C13 108.59(14)
N3 C14 C15 123.96(15)
C15 C14 C13 126.38(15)
C14 C15 C36 118.27(14)
C16 C15 C14 121.42(14)
C16 C15 C36 120.22(14)
N4 C16 C15 123.25(14)
N4 C16 C17 108.87(14)
C15 C16 C17 127.66(14)
C16 C17 H17 126.6
C18 C17 C16 106.90(14)
C18 C17 H17 126.6
C17 C18 H18 126.3
C17 C18 C19 107.41(14)
C19 C18 H18 126.3
N4 C19 C18 108.34(13)
N4 C19 C20 125.38(14)
C20 C19 C18 125.26(14)
C1 C20 C60 118.47(13)
C19 C20 C1 122.94(14)
C19 C20 C60 118.57(14)
O1 C21 C22 120.94(14)
C26 C21 O1 118.97(15)
C26 C21 C22 120.09(15)
C21 C22 C5 117.12(14)
C23 C22 C5 123.98(15)
C23 C22 C21 118.73(15)
C22 C23 H23 119.0
C24 C23 C22 122.03(16)
C24 C23 H23 119.0
C23 C24 C25 117.73(15)
C23 C24 C27 122.26(16)
C25 C24 C27 119.88(15)
C24 C25 H25 119.4
C26 C25 C24 121.28(16)
C26 C25 H25 119.4
C21 C26 C25 120.08(17)
C21 C26 H26 120.0
C25 C26 H26 120.0
C24 C27 C30 107.52(13)
C28 C27 C24 110.09(14)
C28 C27 C30 108.97(15)
C29 C27 C24 112.80(15)
C29 C27 C28 108.26(16)
C29 C27 C30 109.14(16)
C27 C28 H28A 109.5
C27 C28 H28B 109.5
C27 C28 H28C 109.5
H28A C28 H28B 109.5
H28A C28 H28C 109.5
H28B C28 H28C 109.5
C27 C29 H29A 109.5
C27 C29 H29B 109.5
C27 C29 H29C 109.5
H29A C29 H29B 109.5
H29A C29 H29C 109.5
H29B C29 H29C 109.5
C27 C30 H30A 109.5
C27 C30 H30B 109.5
C27 C30 H30C 109.5
H30A C30 H30B 109.5
H30A C30 H30C 109.5
H30B C30 H30C 109.5
O1 C31 H31A 109.9
O1 C31 H31B 109.9
O1 C31 C32 108.89(13)
H31A C31 H31B 108.3
C32 C31 H31A 109.9
C32 C31 H31B 109.9
C31 C32 H32A 109.5
C31 C32 H32B 109.5
C31 C32 C33 110.77(13)
H32A C32 H32B 108.1
C33 C32 H32A 109.5
C33 C32 H32B 109.5
C32 C33 H33A 109.2
C32 C33 H33B 109.2
H33A C33 H33B 107.9
C34 C33 C32 111.98(14)
C34 C33 H33A 109.2
C34 C33 H33B 109.2
O2 C34 C33 108.13(13)
O2 C34 H34A 110.1
O2 C34 H34B 110.1
C33 C34 H34A 110.1
C33 C34 H34B 110.1
H34A C34 H34B 108.4
O2 C35 C36 122.09(14)
O2 C35 C40 118.43(17)
C40 C35 C36 119.35(16)
C35 C36 C15 117.14(15)
C37 C36 C15 123.58(17)
C37 C36 C35 119.28(15)
C36 C37 H37 119.0
C36 C37 C38 121.92(18)
C38 C37 H37 119.0
C37 C38 C41 122.15(18)
C39 C38 C37 117.23(16)
C39 C38 C41 120.59(16)
C38 C39 H39 119.1
C40 C39 C38 121.79(16)
C40 C39 H39 119.1
C35 C40 H40 119.8
C39 C40 C35 120.41(19)
C39 C40 H40 119.8
C42 C41 C38 109.15(19)
C43 C41 C38 112.33(16)
C43 C41 C42 111.0(3)
C44 C41 C38 109.36(16)
C44 C41 C42 107.1(2)
C44 C41 C43 107.7(2)
C41 C42 H42A 109.5
C41 C42 H42B 109.5
C41 C42 H42C 109.5
H42A C42 H42B 109.5
H42A C42 H42C 109.5
H42B C42 H42C 109.5
C41 C43 H43A 109.5
C41 C43 H43B 109.5
C41 C43 H43C 109.5
H43A C43 H43B 109.5
H43A C43 H43C 109.5
H43B C43 H43C 109.5
C41 C44 H44A 109.5
C41 C44 H44B 109.5
C41 C44 H44C 109.5
H44A C44 H44B 109.5
H44A C44 H44C 109.5
H44B C44 H44C 109.5
O3 C45 C46 122.45(14)
O3 C45 C50 118.14(16)
C50 C45 C46 118.99(15)
C45 C46 C10 117.35(14)
C47 C46 C10 123.16(16)
C47 C46 C45 119.45(15)
C46 C47 H47 118.9
C48 C47 C46 122.18(17)
C48 C47 H47 118.9
C47 C48 C49 117.25(16)
C47 C48 C51 122.48(17)
C49 C48 C51 120.27(15)
C48 C49 H49 119.3
C50 C49 C48 121.50(16)
C50 C49 H49 119.3
C45 C50 H50 119.7
C49 C50 C45 120.60(17)
C49 C50 H50 119.7
C48 C51 C53 109.69(15)
C48 C51 C54 108.77(16)
C52 C51 C48 112.86(15)
C52 C51 C53 107.80(18)
C52 C51 C54 108.20(17)
C54 C51 C53 109.48(17)
C51 C52 H52A 109.5
C51 C52 H52B 109.5
C51 C52 H52C 109.5
H52A C52 H52B 109.5
H52A C52 H52C 109.5
H52B C52 H52C 109.5
C51 C53 H53A 109.5
C51 C53 H53B 109.5
C51 C53 H53C 109.5
H53A C53 H53B 109.5
H53A C53 H53C 109.5
H53B C53 H53C 109.5
C51 C54 H54A 109.5
C51 C54 H54B 109.5
C51 C54 H54C 109.5
H54A C54 H54B 109.5
H54A C54 H54C 109.5
H54B C54 H54C 109.5
O3 C55 H55A 110.2
O3 C55 H55B 110.2
O3 C55 C56 107.75(13)
H55A C55 H55B 108.5
C56 C55 H55A 110.2
C56 C55 H55B 110.2
C55 C56 H56A 108.6
C55 C56 H56B 108.6
C55 C56 C57 114.59(14)
H56A C56 H56B 107.6
C57 C56 H56A 108.6
C57 C56 H56B 108.6
C56 C57 H57A 109.5
C56 C57 H57B 109.5
H57A C57 H57B 108.1
C58 C57 C56 110.77(14)
C58 C57 H57A 109.5
C58 C57 H57B 109.5
O4 C58 C57 109.57(13)
O4 C58 H58A 109.8
O4 C58 H58B 109.8
C57 C58 H58A 109.8
C57 C58 H58B 109.8
H58A C58 H58B 108.2
O4 C59 C60 121.76(14)
O4 C59 C64 119.52(16)
C64 C59 C60 118.56(15)
C59 C60 C20 118.82(14)
C61 C60 C20 121.73(15)
C61 C60 C59 119.38(14)
C60 C61 H61 118.7
C60 C61 C62 122.54(16)
C62 C61 H61 118.7
C61 C62 C63 116.62(15)
C61 C62 C65 119.00(15)
C63 C62 C65 124.38(14)
C62 C63 H63 119.2
C64 C63 C62 121.62(15)
C64 C63 H63 119.2
C59 C64 H64 119.4
C63 C64 C59 121.28(17)
C63 C64 H64 119.4
C62 C65 C66 109.30(14)
C62 C65 C67 109.51(14)
C62 C65 C68 112.04(15)
C67 C65 C66 109.28(16)
C68 C65 C66 108.07(15)
C68 C65 C67 108.60(15)
C65 C66 H66A 109.5
C65 C66 H66B 109.5
C65 C66 H66C 109.5
H66A C66 H66B 109.5
H66A C66 H66C 109.5
H66B C66 H66C 109.5
C65 C67 H67A 109.5
C65 C67 H67B 109.5
C65 C67 H67C 109.5
H67A C67 H67B 109.5
H67A C67 H67C 109.5
H67B C67 H67C 109.5
C65 C68 H68A 109.5
C65 C68 H68B 109.5
C65 C68 H68C 109.5
H68A C68 H68B 109.5
H68A C68 H68C 109.5
H68B C68 H68C 109.5
C70 C69 N5 118.0(2)
C74 C69 N5 119.4(2)
C74 C69 C70 122.6(2)
C69 C70 H70 121.0
C69 C70 C71 117.9(2)
C71 C70 H70 121.0
C70 C71 H71 120.0
C72 C71 C70 120.0(2)
C72 C71 H71 120.0
C71 C72 H72 119.9
C73 C72 C71 120.2(3)
C73 C72 H72 119.9
C72 C73 H73 119.8
C74 C73 C72 120.4(2)
C74 C73 H73 119.8
C69 C74 H74 120.6
C73 C74 C69 118.9(2)
C73 C74 H74 120.6

loop_
_geom_bond_atom_site_label_1
_geom_bond_atom_site_label_2
_geom_bond_distance
O1 C21 1.3920(18)
O1 C31 1.4483(18)
O2 C34 1.455(2)
O2 C35 1.385(2)
O3 C45 1.386(2)
O3 C55 1.452(2)
O4 C58 1.4537(19)
O4 C59 1.381(2)
O5 N5 1.206(3)
O6 N5 1.223(3)
N1 H1 0.8800
N1 C1 1.362(2)
N1 C4 1.362(2)
N2 H2 1.00(4)
N2 C6 1.371(2)
N2 C9 1.361(2)
N3 H3 0.8800
N3 C11 1.364(2)
N3 C14 1.366(2)
N4 H4 0.8800
N4 C16 1.370(2)
N4 C19 1.365(2)
N5 C69 1.487(3)
C1 C2 1.447(2)
C1 C20 1.407(2)
C2 H2A 0.9500
C2 C3 1.361(2)
C3 H3A 0.9500
C3 C4 1.441(2)
C4 C5 1.406(2)
C5 C6 1.408(2)
C5 C22 1.488(2)
C6 C7 1.444(2)
C7 H7 0.9500
C7 C8 1.361(2)
C8 H8 0.9500
C8 C9 1.444(2)
C9 C10 1.406(2)
C10 C11 1.403(2)
C10 C46 1.493(2)
C11 C12 1.438(2)
C12 H12 0.9500
C12 C13 1.361(3)
C13 H13 0.9500
C13 C14 1.437(2)
C14 C15 1.412(2)
C15 C16 1.406(2)
C15 C36 1.493(2)
C16 C17 1.440(2)
C17 H17 0.9500
C17 C18 1.361(2)
C18 H18 0.9500
C18 C19 1.447(2)
C19 C20 1.400(2)
C20 C60 1.485(2)
C21 C22 1.402(2)
C21 C26 1.387(3)
C22 C23 1.401(2)
C23 H23 0.9500
C23 C24 1.393(2)
C24 C25 1.400(3)
C24 C27 1.538(2)
C25 H25 0.9500
C25 C26 1.393(2)
C26 H26 0.9500
C27 C28 1.535(2)
C27 C29 1.529(3)
C27 C30 1.540(2)
C28 H28A 0.9800
C28 H28B 0.9800
C28 H28C 0.9800
C29 H29A 0.9800
C29 H29B 0.9800
C29 H29C 0.9800
C30 H30A 0.9800
C30 H30B 0.9800
C30 H30C 0.9800
C31 H31A 0.9900
C31 H31B 0.9900
C31 C32 1.518(2)
C32 H32A 0.9900
C32 H32B 0.9900
C32 C33 1.532(2)
C33 H33A 0.9900
C33 H33B 0.9900
C33 C34 1.513(2)
C34 H34A 0.9900
C34 H34B 0.9900
C35 C36 1.402(3)
C35 C40 1.399(2)
C36 C37 1.400(2)
C37 H37 0.9500
C37 C38 1.404(2)
C38 C39 1.402(3)
C38 C41 1.540(3)
C39 H39 0.9500
C39 C40 1.382(3)
C40 H40 0.9500
C41 C42 1.540(3)
C41 C43 1.519(4)
C41 C44 1.516(3)
C42 H42A 0.9800
C42 H42B 0.9800
C42 H42C 0.9800
C43 H43A 0.9800
C43 H43B 0.9800
C43 H43C 0.9800
C44 H44A 0.9800
C44 H44B 0.9800
C44 H44C 0.9800
C45 C46 1.402(2)
C45 C50 1.394(2)
C46 C47 1.399(2)
C47 H47 0.9500
C47 C48 1.392(2)
C48 C49 1.403(3)
C48 C51 1.536(2)
C49 H49 0.9500
C49 C50 1.387(3)
C50 H50 0.9500
C51 C52 1.528(3)
C51 C53 1.544(3)
C51 C54 1.538(3)
C52 H52A 0.9800
C52 H52B 0.9800
C52 H52C 0.9800
C53 H53A 0.9800
C53 H53B 0.9800
C53 H53C 0.9800
C54 H54A 0.9800
C54 H54B 0.9800
C54 H54C 0.9800
C55 H55A 0.9900
C55 H55B 0.9900
C55 C56 1.512(2)
C56 H56A 0.9900
C56 H56B 0.9900
C56 C57 1.534(2)
C57 H57A 0.9900
C57 H57B 0.9900
C57 C58 1.521(2)
C58 H58A 0.9900
C58 H58B 0.9900
C59 C60 1.410(2)
C59 C64 1.392(2)
C60 C61 1.394(2)
C61 H61 0.9500
C61 C62 1.404(2)
C62 C63 1.404(3)
C62 C65 1.526(2)
C63 H63 0.9500
C63 C64 1.382(2)
C64 H64 0.9500
C65 C66 1.545(2)
C65 C67 1.542(2)
C65 C68 1.529(2)
C66 H66A 0.9800
C66 H66B 0.9800
C66 H66C 0.9800
C67 H67A 0.9800
C67 H67B 0.9800
C67 H67C 0.9800
C68 H68A 0.9800
C68 H68B 0.9800
C68 H68C 0.9800
C69 C70 1.379(3)
C69 C74 1.369(3)
C70 H70 0.9500
C70 C71 1.385(4)
C71 H71 0.9500
C71 C72 1.384(5)
C72 H72 0.9500
C72 C73 1.378(5)
C73 H73 0.9500
C73 C74 1.365(4)
C74 H74 0.9500

loop_
_geom_torsion_atom_site_label_1
_geom_torsion_atom_site_label_2
_geom_torsion_atom_site_label_3
_geom_torsion_atom_site_label_4
_geom_torsion
O1 C21 C22 C5 -6.4(2)
O1 C21 C22 C23 178.16(14)
O1 C21 C26 C25 179.89(14)
O1 C31 C32 C33 170.17(14)
O2 C35 C36 C15 -4.0(2)
O2 C35 C36 C37 176.41(15)
O2 C35 C40 C39 -175.72(16)
O3 C45 C46 C10 3.1(2)
O3 C45 C46 C47 -174.50(15)
O3 C45 C50 C49 173.77(15)
O3 C55 C56 C57 -177.62(14)
O4 C59 C60 C20 8.6(2)
O4 C59 C60 C61 -174.55(14)
O4 C59 C64 C63 174.91(14)
O5 N5 C69 C70 -179.8(2)
O5 N5 C69 C74 2.0(3)
O6 N5 C69 C70 0.2(3)
O6 N5 C69 C74 -178.1(2)
N1 C1 C2 C3 -3.54(19)
N1 C1 C20 C19 18.7(3)
N1 C1 C20 C60 -159.50(15)
N1 C4 C5 C6 15.4(3)
N1 C4 C5 C22 -158.32(15)
N2 C6 C7 C8 3.28(19)
N2 C9 C10 C11 -15.7(3)
N2 C9 C10 C46 161.48(16)
N3 C11 C12 C13 -3.8(2)
N3 C14 C15 C16 16.7(3)
N3 C14 C15 C36 -159.84(17)
N4 C16 C17 C18 3.6(2)
N4 C19 C20 C1 -14.5(3)
N4 C19 C20 C60 163.69(15)
N5 C69 C70 C71 -177.2(2)
N5 C69 C74 C73 176.7(2)
C1 N1 C4 C3 2.26(18)
C1 N1 C4 C5 -168.25(16)
C1 C2 C3 C4 4.76(18)
C1 C20 C60 C59 107.32(17)
C1 C20 C60 C61 -69.5(2)
C2 C1 C20 C19 -155.03(16)
C2 C1 C20 C60 26.8(3)
C2 C3 C4 N1 -4.50(19)
C2 C3 C4 C5 165.86(16)
C3 C4 C5 C6 -153.53(17)
C3 C4 C5 C22 32.8(2)
C4 N1 C1 C2 0.70(18)
C4 N1 C1 C20 -174.10(15)
C4 C5 C6 N2 -19.9(2)
C4 C5 C6 C7 155.13(17)
C4 C5 C22 C21 61.7(2)
C4 C5 C22 C23 -123.06(17)
C5 C6 C7 C8 -172.31(17)
C5 C22 C23 C24 -172.60(15)
C6 N2 C9 C8 -1.73(18)
C6 N2 C9 C10 169.21(16)
C6 C5 C22 C21 -112.00(17)
C6 C5 C22 C23 63.2(2)
C6 C7 C8 C9 -4.22(19)
C7 C8 C9 N2 3.81(19)
C7 C8 C9 C10 -167.12(17)
C8 C9 C10 C11 153.76(17)
C8 C9 C10 C46 -29.1(2)
C9 N2 C6 C5 175.03(15)
C9 N2 C6 C7 -0.88(18)
C9 C10 C11 N3 16.4(3)
C9 C10 C11 C12 -156.87(19)
C9 C10 C46 C45 -71.0(2)
C9 C10 C46 C47 106.49(19)
C10 C11 C12 C13 170.30(19)
C10 C46 C47 C48 -175.60(15)
C11 N3 C14 C13 2.7(2)
C11 N3 C14 C15 -166.08(17)
C11 C10 C46 C45 106.24(18)
C11 C10 C46 C47 -76.2(2)
C11 C12 C13 C14 5.3(2)
C12 C13 C14 N3 -5.1(2)
C12 C13 C14 C15 163.38(18)
C13 C14 C15 C16 -150.09(18)
C13 C14 C15 C36 33.4(3)
C14 N3 C11 C10 -173.84(17)
C14 N3 C11 C12 0.5(2)
C14 C15 C16 N4 -18.6(3)
C14 C15 C16 C17 155.42(18)
C14 C15 C36 C35 70.7(2)
C14 C15 C36 C37 -109.8(2)
C15 C16 C17 C18 -171.16(17)
C15 C36 C37 C38 179.31(15)
C16 N4 C19 C18 -2.30(18)
C16 N4 C19 C20 166.62(16)
C16 C15 C36 C35 -105.89(19)
C16 C15 C36 C37 73.7(2)
C16 C17 C18 C19 -4.8(2)
C17 C18 C19 N4 4.6(2)
C17 C18 C19 C20 -164.36(17)
C18 C19 C20 C1 152.57(17)
C18 C19 C20 C60 -29.2(2)
C19 N4 C16 C15 174.32(16)
C19 N4 C16 C17 -0.70(19)
C19 C20 C60 C59 -70.97(19)
C19 C20 C60 C61 112.23(18)
C20 C1 C2 C3 170.95(16)
C20 C60 C61 C62 176.56(14)
C21 O1 C31 C32 -163.41(14)
C21 C22 C23 C24 2.5(2)
C22 C5 C6 N2 153.62(15)
C22 C5 C6 C7 -31.4(3)
C22 C21 C26 C25 -0.2(2)
C22 C23 C24 C25 -1.3(2)
C22 C23 C24 C27 174.48(14)
C23 C24 C25 C26 -0.7(2)
C23 C24 C27 C28 136.03(17)
C23 C24 C27 C29 15.0(2)
C23 C24 C27 C30 -105.38(19)
C24 C25 C26 C21 1.5(2)
C25 C24 C27 C28 -48.3(2)
C25 C24 C27 C29 -169.31(16)
C25 C24 C27 C30 70.3(2)
C26 C21 C22 C5 173.74(15)
C26 C21 C22 C23 -1.7(2)
C27 C24 C25 C26 -176.62(15)
C31 O1 C21 C22 79.68(18)
C31 O1 C21 C26 -100.45(17)
C31 C32 C33 C34 177.72(15)
C32 C33 C34 O2 175.77(14)
C34 O2 C35 C36 72.2(2)
C34 O2 C35 C40 -111.91(18)
C35 O2 C34 C33 -157.60(15)
C35 C36 C37 C38 -1.1(3)
C36 C15 C16 N4 157.82(16)
C36 C15 C16 C17 -28.1(3)
C36 C35 C40 C39 0.3(3)
C36 C37 C38 C39 0.9(3)
C36 C37 C38 C41 -176.97(16)
C37 C38 C39 C40 0.0(3)
C37 C38 C41 C42 -125.8(2)
C37 C38 C41 C43 -2.2(3)
C37 C38 C41 C44 117.3(2)
C38 C39 C40 C35 -0.6(3)
C39 C38 C41 C42 56.4(3)
C39 C38 C41 C43 180.0(3)
C39 C38 C41 C44 -60.5(2)
C40 C35 C36 C15 -179.90(16)
C40 C35 C36 C37 0.5(3)
C41 C38 C39 C40 177.87(17)
C45 O3 C55 C56 155.59(15)
C45 C46 C47 C48 1.9(2)
C46 C10 C11 N3 -160.70(16)
C46 C10 C11 C12 26.1(3)
C46 C45 C50 C49 1.0(2)
C46 C47 C48 C49 -0.5(2)
C46 C47 C48 C51 -179.71(15)
C47 C48 C49 C50 -0.6(3)
C47 C48 C51 C52 -4.0(2)
C47 C48 C51 C53 -124.24(19)
C47 C48 C51 C54 116.05(19)
C48 C49 C50 C45 0.3(3)
C49 C48 C51 C52 176.79(16)
C49 C48 C51 C53 56.6(2)
C49 C48 C51 C54 -63.1(2)
C50 C45 C46 C10 175.54(15)
C50 C45 C46 C47 -2.1(2)
C51 C48 C49 C50 178.62(16)
C55 O3 C45 C46 -71.9(2)
C55 O3 C45 C50 115.65(17)
C55 C56 C57 C58 179.53(16)
C56 C57 C58 O4 -173.69(14)
C58 O4 C59 C60 -70.45(19)
C58 O4 C59 C64 114.32(17)
C59 O4 C58 C57 157.69(15)
C59 C60 C61 C62 -0.2(2)
C60 C59 C64 C63 -0.5(2)
C60 C61 C62 C63 -0.5(2)
C60 C61 C62 C65 -179.93(14)
C61 C62 C63 C64 0.8(2)
C61 C62 C65 C66 56.2(2)
C61 C62 C65 C67 -63.48(19)
C61 C62 C65 C68 175.96(15)
C62 C63 C64 C59 -0.3(2)
C63 C62 C65 C66 -123.14(17)
C63 C62 C65 C67 117.18(17)
C63 C62 C65 C68 -3.4(2)
C64 C59 C60 C20 -176.15(14)
C64 C59 C60 C61 0.7(2)
C65 C62 C63 C64 -179.85(15)
C69 C70 C71 C72 -0.1(4)
C70 C69 C74 C73 -1.5(4)
C70 C71 C72 C73 -0.2(4)
C71 C72 C73 C74 -0.3(4)
C72 C73 C74 C69 1.1(4)
C74 C69 C70 C71 1.0(3)

loop_
_platon_squeeze_void_nr
_platon_squeeze_void_average_x
_platon_squeeze_void_average_y
_platon_squeeze_void_average_z
_platon_squeeze_void_volume
_platon_squeeze_void_count_electrons
_platon_squeeze_void_content
1 -0.006 0.500 0.000 444 142 ' '
